data_4080312
loop_
_publ_author_name
'Hegemann, Corinna'
'Tyrra, Wieland'
'Neud\"orfl, J\"org-Martin'
'Mathur, Sanjay'

_publ_section_title
;
 Synthetic and Structural Investigations on the Reactivity of the Cd--I
 Bond in [ICd{Zr2(OPri)9}] to Construct New Mixed-Metal Alkoxides
;
_journal_issue 6
_journal_name_full Organometallics
_journal_page_first 1654
_journal_paper_doi 10.1021/om301053b
_journal_volume 32
_journal_year 2013
_chemical_formula_moiety 'C54 H126 Cd2 Cl2 O26 Zr4'
_chemical_formula_sum 'C54 H126 Cd2 Cl2 O26 Zr4'
_chemical_formula_weight 1852.13
_chemical_name_systematic
;
 ?
;
_space_group_IT_number 14
_symmetry_cell_setting monoclinic
_symmetry_space_group_name_Hall '-P 2ybc'
_symmetry_space_group_name_H-M 'P 1 21/c 1'
_atom_sites_solution_hydrogens geom
_atom_sites_solution_primary direct
_atom_sites_solution_secondary difmap
_audit_creation_method SHELXL-97
_cell_angle_alpha 90.00
_cell_angle_beta 125.021(7)
_cell_angle_gamma 90.00
_cell_formula_units_Z 2
_cell_length_a 12.4431(13)
_cell_length_b 19.5270(17)
_cell_length_c 21.303(2)
_cell_measurement_reflns_used 9320
_cell_measurement_temperature 293(2)
_cell_measurement_theta_max 26.0
_cell_measurement_theta_min 1.57
_cell_volume 4238.9(8)
_computing_cell_refinement 'X-Area (Stoe & Cie, 2001)'
_computing_data_collection 'X-Area (Stoe & Cie, 2001)'
_computing_data_reduction 'X-Area (Stoe & Cie, 2001)'
_computing_structure_refinement 'SHELXL-97 (Sheldrick, 1997)'
_computing_structure_solution 'SHELXS-97 (Sheldrick, 1990)'
_diffrn_ambient_temperature 293(2)
_diffrn_detector_area_resol_mean 'not measured'
_diffrn_measured_fraction_theta_full 0.984
_diffrn_measured_fraction_theta_max 0.984
_diffrn_measurement_device_type 'IPDS II (Stoe & Cie)'
_diffrn_measurement_method '\w and \f scans'
_diffrn_radiation_monochromator graphite
_diffrn_radiation_source 'fine-focus sealed tube'
_diffrn_radiation_type MoK\a
_diffrn_radiation_wavelength 0.71073
_diffrn_reflns_av_R_equivalents 0.0683
_diffrn_reflns_av_sigmaI/netI 0.0557
_diffrn_reflns_limit_h_max 15
_diffrn_reflns_limit_h_min -13
_diffrn_reflns_limit_k_max 24
_diffrn_reflns_limit_k_min -23
_diffrn_reflns_limit_l_max 26
_diffrn_reflns_limit_l_min -26
_diffrn_reflns_number 42396
_diffrn_reflns_theta_full 26.00
_diffrn_reflns_theta_max 26.00
_diffrn_reflns_theta_min 1.57
_diffrn_standards_decay_% 'not measured'
_diffrn_standards_interval_count 'not measured'
_diffrn_standards_interval_time 'not measured'
_diffrn_standards_number 'not measured'
_exptl_absorpt_coefficient_mu 1.092
_exptl_absorpt_correction_T_max 0.9342
_exptl_absorpt_correction_T_min 0.7449
_exptl_absorpt_correction_type numerical
_exptl_absorpt_process_details
;
The absorption correction (X-RED; Stoe & Cie, 2001)
was performed after optimizing the crystal shape
using X-SHAPE (Stoe & Cie, 1999).
;
_exptl_crystal_colour colourless
_exptl_crystal_density_diffrn 1.451
_exptl_crystal_density_method 'not measured'
_exptl_crystal_description column
_exptl_crystal_F_000 1896
_exptl_crystal_size_max 0.53
_exptl_crystal_size_mid 0.26
_exptl_crystal_size_min 0.23
_refine_diff_density_max 0.813
_refine_diff_density_min -0.604
_refine_diff_density_rms 0.082
_refine_ls_extinction_coef 0.00019(10)
_refine_ls_extinction_expression Fc^*^=kFc[1+0.001xFc^2^\l^3^/sin(2\q)]^-1/4^
_refine_ls_extinction_method SHELXL
_refine_ls_goodness_of_fit_ref 0.874
_refine_ls_hydrogen_treatment constr
_refine_ls_matrix_type full
_refine_ls_number_parameters 415
_refine_ls_number_reflns 8205
_refine_ls_number_restraints 0
_refine_ls_restrained_S_all 0.874
_refine_ls_R_factor_all 0.0947
_refine_ls_R_factor_gt 0.0462
_refine_ls_shift/su_max 0.002
_refine_ls_shift/su_mean 0.000
_refine_ls_structure_factor_coef Fsqd
_refine_ls_weighting_details 'calc w=1/[\s^2^(Fo^2^)+(0.0764P)^2^+0.0000P] where P=(Fo^2^+2Fc^2^)/3'
_refine_ls_weighting_scheme calc
_refine_ls_wR_factor_gt 0.1104
_refine_ls_wR_factor_ref 0.1295
_reflns_number_gt 4405
_reflns_number_total 8205
_reflns_threshold_expression >2sigma(I)
_cod_data_source_file om301053b_si_002.cif
_cod_data_source_block 8
_cod_original_cell_volume 4238.9(7)
_cod_original_sg_symbol_H-M 'P 21/c'
_cod_database_code 4080312

loop_
_symmetry_equiv_pos_as_xyz
'x, y, z'
'-x, y+1/2, -z+1/2'
'-x, -y, -z'
'x, -y-1/2, z-1/2'

loop_
_atom_site_label
_atom_site_type_symbol
_atom_site_fract_x
_atom_site_fract_y
_atom_site_fract_z
_atom_site_U_iso_or_equiv
_atom_site_adp_type
_atom_site_occupancy
_atom_site_symmetry_multiplicity
_atom_site_calc_flag
_atom_site_refinement_flags
Cd1 Cd 0.92113(5) 0.92738(2) 0.37043(2) 0.07189(15) Uani 1 1 d .
Zr1 Zr 0.70400(5) 0.82906(3) 0.22665(3) 0.07025(18) Uani 1 1 d .
Zr2 Zr 0.98485(6) 0.86749(3) 0.25041(3) 0.06929(18) Uani 1 1 d .
Cl1 Cl 0.9084(2) 1.08867(9) 0.43066(9) 0.0958(5) Uani 1 1 d .
O13 O 0.8323(16) 1.1366(5) 0.3887(5) 0.293(8) Uani 1 1 d .
O3 O 0.9200(3) 0.81817(17) 0.32041(19) 0.0626(9) Uani 1 1 d .
O12 O 1.0114(18) 1.0916(16) 0.4330(12) 0.462(17) Uani 1 1 d .
O10 O 0.8587(11) 1.0289(4) 0.3952(5) 0.219(5) Uani 1 1 d .
O4 O 0.8163(4) 0.92703(19) 0.23781(18) 0.0671(9) Uani 1 1 d .
O1 O 0.7170(4) 0.8805(2) 0.3161(2) 0.0763(10) Uani 1 1 d .
O2 O 1.0823(4) 0.9273(2) 0.3491(2) 0.0807(11) Uani 1 1 d .
O11 O 1.0543(11) 0.9078(4) 0.4979(3) 0.213(4) Uani 1 1 d .
O5 O 0.8054(4) 0.8097(2) 0.1727(2) 0.0855(12) Uani 1 1 d .
O8 O 1.1157(5) 0.8006(3) 0.2746(3) 0.0958(13) Uani 1 1 d .
O6 O 0.6537(5) 0.7385(3) 0.2358(3) 0.1039(15) Uani 1 1 d .
O9 O 0.9929(5) 0.9207(3) 0.1770(3) 0.0996(14) Uani 1 1 d .
O7 O 0.5373(4) 0.8590(3) 0.1393(3) 0.1082(16) Uani 1 1 d .
C30 C 0.9898(6) 0.7622(3) 0.3736(4) 0.0808(17) Uani 1 1 d .
H30 H 1.0826 0.7751 0.4073 0.097 Uiso 1 1 calc R
C40 C 0.7608(8) 0.9889(4) 0.1925(4) 0.090(2) Uani 1 1 d .
H40 H 0.7264 0.9783 0.1392 0.108 Uiso 1 1 calc R
C32 C 0.9807(9) 0.6973(4) 0.3327(5) 0.116(3) Uani 1 1 d .
H32A H 1.0151 0.7052 0.3029 0.175 Uiso 1 1 calc R
H32B H 0.8906 0.6834 0.2994 0.175 Uiso 1 1 calc R
H32C H 1.0306 0.6619 0.3696 0.175 Uiso 1 1 calc R
C10 C 0.6217(9) 0.8835(5) 0.3336(5) 0.119(3) Uani 1 1 d .
H10 H 0.5574 0.8495 0.2980 0.143 Uiso 1 1 calc R
C41 C 0.8645(11) 1.0442(4) 0.2211(6) 0.135(3) Uani 1 1 d .
H41A H 0.9364 1.0272 0.2206 0.203 Uiso 1 1 calc R
H41B H 0.8956 1.0569 0.2724 0.203 Uiso 1 1 calc R
H41C H 0.8273 1.0836 0.1882 0.203 Uiso 1 1 calc R
C31 C 0.9421(9) 0.7494(5) 0.4226(5) 0.123(3) Uani 1 1 d .
H31A H 0.9287 0.7924 0.4391 0.184 Uiso 1 1 calc R
H31B H 1.0062 0.7230 0.4666 0.184 Uiso 1 1 calc R
H31C H 0.8609 0.7246 0.3938 0.184 Uiso 1 1 calc R
C90 C 1.0107(18) 0.9552(9) 0.1256(8) 0.208(7) Uani 1 1 d .
H90 H 0.9527 0.9945 0.1131 0.249 Uiso 1 1 calc R
C50 C 0.7668(14) 0.7718(7) 0.1056(6) 0.171(5) Uani 1 1 d .
H50 H 0.8267 0.7975 0.0985 0.206 Uiso 1 1 calc R
C92 C 1.1326(18) 0.9898(10) 0.1619(10) 0.259(9) Uani 1 1 d .
H92A H 1.1181 1.0384 0.1583 0.388 Uiso 1 1 calc R
H92B H 1.1745 0.9779 0.1371 0.388 Uiso 1 1 calc R
H92C H 1.1878 0.9766 0.2149 0.388 Uiso 1 1 calc R
C20 C 1.2123(10) 0.9548(7) 0.3950(7) 0.161(4) Uani 1 1 d .
H20 H 1.2332 0.9333 0.3617 0.193 Uiso 1 1 d R
C91 C 0.954(3) 0.9288(14) 0.0569(11) 0.41(2) Uani 1 1 d .
H91A H 0.8859 0.8980 0.0470 0.617 Uiso 1 1 calc R
H91B H 1.0181 0.9042 0.0541 0.617 Uiso 1 1 calc R
H91C H 0.9172 0.9648 0.0195 0.617 Uiso 1 1 calc R
C42 C 0.6573(11) 1.0184(5) 0.1947(6) 0.143(3) Uani 1 1 d .
H42A H 0.5864 0.9863 0.1745 0.214 Uiso 1 1 calc R
H42B H 0.6264 1.0594 0.1643 0.214 Uiso 1 1 calc R
H42C H 0.6899 1.0293 0.2467 0.214 Uiso 1 1 calc R
C61 C 0.535(2) 0.6422(10) 0.1654(12) 0.321(14) Uani 1 1 d .
H61A H 0.5950 0.6428 0.1506 0.481 Uiso 1 1 calc R
H61B H 0.4525 0.6612 0.1250 0.481 Uiso 1 1 calc R
H61C H 0.5227 0.5958 0.1750 0.481 Uiso 1 1 calc R
C80 C 1.2044(11) 0.7527(6) 0.2738(8) 0.154(4) Uani 1 1 d .
H80 H 1.1573 0.7093 0.2531 0.184 Uiso 1 1 calc R
C52 C 0.824(2) 0.7150(12) 0.1132(9) 0.38(2) Uani 1 1 d .
H52A H 0.8930 0.7077 0.1663 0.576 Uiso 1 1 calc R
H52B H 0.8616 0.7166 0.0842 0.576 Uiso 1 1 calc R
H52C H 0.7621 0.6783 0.0947 0.576 Uiso 1 1 calc R
C11 C 0.5461(13) 0.9435(7) 0.3082(8) 0.187(6) Uani 1 1 d .
H11A H 0.5032 0.9484 0.2539 0.280 Uiso 1 1 calc R
H11B H 0.6020 0.9823 0.3341 0.280 Uiso 1 1 calc R
H11C H 0.4814 0.9410 0.3192 0.280 Uiso 1 1 calc R
C51 C 0.6694(18) 0.7915(16) 0.0436(9) 0.44(3) Uani 1 1 d .
H51A H 0.6733 0.8403 0.0398 0.664 Uiso 1 1 calc R
H51B H 0.5914 0.7795 0.0402 0.664 Uiso 1 1 calc R
H51C H 0.6679 0.7700 0.0025 0.664 Uiso 1 1 calc R
C60 C 0.5838(17) 0.6786(7) 0.2279(10) 0.214(7) Uani 1 1 d .
H60 H 0.6667 0.6541 0.2494 0.256 Uiso 1 1 d R
C12 C 0.6626(13) 0.8559(9) 0.4025(7) 0.216(7) Uani 1 1 d .
H12A H 0.6946 0.8104 0.4061 0.325 Uiso 1 1 calc R
H12B H 0.5904 0.8543 0.4073 0.325 Uiso 1 1 calc R
H12C H 0.7316 0.8836 0.4430 0.325 Uiso 1 1 calc R
C81 C 1.3169(12) 0.7399(8) 0.3528(8) 0.205(6) Uani 1 1 d .
H81A H 1.2862 0.7302 0.3842 0.307 Uiso 1 1 calc R
H81B H 1.3723 0.7796 0.3722 0.307 Uiso 1 1 calc R
H81C H 1.3658 0.7014 0.3537 0.307 Uiso 1 1 calc R
C21 C 1.2300(17) 1.0143(11) 0.3790(12) 0.364(17) Uani 1 1 d .
H21A H 1.1465 1.0356 0.3436 0.546 Uiso 1 1 calc R
H21B H 1.2778 1.0113 0.3564 0.546 Uiso 1 1 calc R
H21C H 1.2790 1.0411 0.4251 0.546 Uiso 1 1 calc R
C82 C 1.2372(14) 0.7770(8) 0.2229(9) 0.208(6) Uani 1 1 d .
H82A H 1.1586 0.7903 0.1750 0.312 Uiso 1 1 calc R
H82B H 1.2801 0.7411 0.2143 0.312 Uiso 1 1 calc R
H82C H 1.2949 0.8157 0.2456 0.312 Uiso 1 1 calc R
C62 C 0.5910(19) 0.6570(8) 0.2914(11) 0.240(9) Uani 1 1 d .
H62A H 0.6706 0.6316 0.3242 0.360 Uiso 1 1 calc R
H62B H 0.5170 0.6282 0.2759 0.360 Uiso 1 1 calc R
H62C H 0.5903 0.6960 0.3186 0.360 Uiso 1 1 calc R
C22 C 1.3037(13) 0.9131(10) 0.4566(9) 0.281(11) Uani 1 1 d .
H22A H 1.2763 0.8661 0.4446 0.421 Uiso 1 1 calc R
H22B H 1.3091 0.9263 0.5017 0.421 Uiso 1 1 calc R
H22C H 1.3882 0.9182 0.4656 0.421 Uiso 1 1 calc R
C70 C 0.4055(11) 0.8667(11) 0.0763(7) 0.220(8) Uani 1 1 d .
H70 H 0.4117 0.8311 0.0460 0.265 Uiso 1 1 calc R
C71 C 0.386(3) 0.9148(14) 0.0296(17) 0.52(3) Uani 1 1 d .
H71A H 0.4460 0.9101 0.0156 0.779 Uiso 1 1 calc R
H71B H 0.3984 0.9583 0.0539 0.779 Uiso 1 1 calc R
H71C H 0.2973 0.9119 -0.0155 0.779 Uiso 1 1 calc R
C72A C 0.3218(15) 0.839(2) 0.0751(12) 0.48(3) Uani 1 1 d .
H72A H 0.3530 0.8249 0.1261 0.720 Uiso 1 1 calc R
H72B H 0.2945 0.7993 0.0426 0.720 Uiso 1 1 calc R
H72C H 0.2488 0.8694 0.0557 0.720 Uiso 1 1 calc R

loop_
_atom_site_aniso_label
_atom_site_aniso_U_11
_atom_site_aniso_U_22
_atom_site_aniso_U_33
_atom_site_aniso_U_23
_atom_site_aniso_U_13
_atom_site_aniso_U_12
Cd1 0.0849(3) 0.0743(3) 0.0556(2) -0.00856(19) 0.0398(2) -0.0066(2)
Zr1 0.0608(3) 0.0798(4) 0.0631(3) -0.0092(3) 0.0315(3) -0.0043(3)
Zr2 0.0743(4) 0.0735(4) 0.0707(3) 0.0000(3) 0.0478(3) 0.0011(3)
Cl1 0.1246(15) 0.0839(12) 0.0628(8) -0.0016(8) 0.0443(9) 0.0090(10)
O13 0.45(2) 0.186(9) 0.162(7) 0.086(7) 0.130(10) 0.175(11)
O3 0.063(2) 0.058(2) 0.063(2) 0.0045(16) 0.0341(17) 0.0040(17)
O12 0.263(17) 0.87(5) 0.37(2) -0.04(3) 0.249(19) -0.09(2)
O10 0.284(11) 0.131(6) 0.150(6) -0.063(5) 0.071(7) 0.013(6)
O4 0.080(2) 0.070(2) 0.0538(18) 0.0083(16) 0.0397(18) 0.0142(19)
O1 0.077(3) 0.088(3) 0.075(2) 0.001(2) 0.051(2) 0.001(2)
O2 0.075(3) 0.086(3) 0.077(2) -0.010(2) 0.042(2) -0.018(2)
O11 0.333(12) 0.194(7) 0.053(3) -0.006(4) 0.077(5) 0.009(7)
O5 0.084(3) 0.105(3) 0.067(2) -0.026(2) 0.044(2) -0.006(2)
O8 0.091(3) 0.095(3) 0.119(4) 0.004(3) 0.071(3) 0.012(3)
O6 0.089(3) 0.090(3) 0.121(4) -0.024(3) 0.053(3) -0.025(3)
O9 0.124(4) 0.110(4) 0.095(3) 0.008(3) 0.081(3) 0.003(3)
O7 0.071(3) 0.143(4) 0.078(3) -0.014(3) 0.023(2) 0.002(3)
C30 0.077(4) 0.068(4) 0.093(4) 0.020(3) 0.046(3) 0.006(3)
C40 0.112(5) 0.086(5) 0.077(4) 0.024(3) 0.057(4) 0.034(4)
C32 0.127(7) 0.078(5) 0.143(7) 0.017(5) 0.076(6) 0.017(5)
C10 0.139(7) 0.138(7) 0.141(7) 0.030(6) 0.116(6) 0.035(6)
C41 0.186(10) 0.079(5) 0.137(7) 0.015(5) 0.091(7) 0.001(6)
C31 0.149(8) 0.114(6) 0.103(5) 0.031(5) 0.071(6) 0.010(6)
C90 0.283(18) 0.261(17) 0.162(11) -0.012(10) 0.176(13) -0.086(14)
C50 0.197(12) 0.190(11) 0.110(7) -0.083(8) 0.078(8) -0.016(9)
C92 0.30(2) 0.32(2) 0.245(17) 0.002(15) 0.205(16) -0.124(18)
C20 0.105(7) 0.179(11) 0.158(10) -0.003(8) 0.053(7) -0.068(7)
C91 0.60(5) 0.53(4) 0.207(17) -0.08(2) 0.29(3) -0.30(4)
C42 0.160(9) 0.127(8) 0.135(7) 0.032(6) 0.080(7) 0.042(7)
C61 0.41(3) 0.26(2) 0.33(2) -0.18(2) 0.24(2) -0.23(2)
C80 0.134(8) 0.164(10) 0.211(12) 0.032(8) 0.126(9) 0.051(7)
C52 0.40(3) 0.37(3) 0.195(15) -0.175(18) 0.058(17) 0.14(2)
C11 0.191(11) 0.205(12) 0.256(15) 0.065(11) 0.182(12) 0.091(10)
C51 0.238(19) 0.78(6) 0.138(12) -0.22(2) 0.008(12) 0.19(3)
C60 0.274(18) 0.140(10) 0.238(16) -0.071(11) 0.153(15) -0.133(12)
C12 0.185(11) 0.37(2) 0.175(11) 0.114(12) 0.149(10) 0.086(13)
C81 0.132(9) 0.265(17) 0.201(13) 0.046(12) 0.086(10) 0.083(10)
C21 0.203(16) 0.32(2) 0.36(3) 0.09(2) 0.038(16) -0.180(18)
C82 0.203(13) 0.230(15) 0.295(18) 0.016(13) 0.204(14) 0.052(11)
C62 0.32(2) 0.168(13) 0.32(2) -0.021(13) 0.24(2) -0.105(13)
C22 0.104(9) 0.39(3) 0.189(14) 0.067(15) -0.011(9) -0.061(12)
C70 0.072(7) 0.35(2) 0.129(9) 0.059(11) -0.009(6) 0.025(10)
C71 0.26(3) 0.36(3) 0.40(4) 0.17(3) -0.12(3) 0.05(2)
C72A 0.055(7) 1.03(9) 0.23(2) 0.17(3) 0.004(10) -0.05(2)

loop_
_atom_type_symbol
_atom_type_description
_atom_type_scat_dispersion_real
_atom_type_scat_dispersion_imag
_atom_type_scat_source
C C 0.0033 0.0016 'International Tables Vol C Tables 4.2.6.8 and 6.1.1.4'
H H 0.0000 0.0000 'International Tables Vol C Tables 4.2.6.8 and 6.1.1.4'
Cd Cd -0.8075 1.2024 'International Tables Vol C Tables 4.2.6.8 and 6.1.1.4'
Cl Cl 0.1484 0.1585 'International Tables Vol C Tables 4.2.6.8 and 6.1.1.4'
O O 0.0106 0.0060 'International Tables Vol C Tables 4.2.6.8 and 6.1.1.4'
Zr Zr -2.9673 0.5597 'International Tables Vol C Tables 4.2.6.8 and 6.1.1.4'

loop_
_geom_angle_atom_site_label_1
_geom_angle_atom_site_label_2
_geom_angle_atom_site_label_3
_geom_angle
_geom_angle_site_symmetry_1
_geom_angle_site_symmetry_3
O11 Cd1 O1 112.1(3) . .
O11 Cd1 O2 96.7(3) . .
O1 Cd1 O2 137.76(14) . .
O11 Cd1 O10 88.9(3) . .
O1 Cd1 O10 92.1(3) . .
O2 Cd1 O10 119.7(3) . .
O11 Cd1 O4 165.7(3) . .
O1 Cd1 O4 72.55(13) . .
O2 Cd1 O4 72.89(14) . .
O10 Cd1 O4 104.6(2) . .
O11 Cd1 O3 101.4(2) . .
O1 Cd1 O3 72.31(13) . .
O2 Cd1 O3 72.10(13) . .
O10 Cd1 O3 163.6(3) . .
O4 Cd1 O3 66.43(12) . .
O11 Cd1 Zr2 122.4(3) . .
O1 Cd1 Zr2 99.03(10) . .
O2 Cd1 Zr2 38.74(10) . .
O10 Cd1 Zr2 138.4(3) . .
O4 Cd1 Zr2 43.66(9) . .
O3 Cd1 Zr2 43.71(9) . .
O11 Cd1 Zr1 131.5(2) . .
O1 Cd1 Zr1 38.61(10) . .
O2 Cd1 Zr1 99.14(10) . .
O10 Cd1 Zr1 120.7(2) . .
O4 Cd1 Zr1 44.21(10) . .
O3 Cd1 Zr1 43.21(8) . .
Zr2 Cd1 Zr1 60.417(17) . .
O7 Zr1 O6 98.3(2) . .
O7 Zr1 O1 102.37(19) . .
O6 Zr1 O1 102.1(2) . .
O7 Zr1 O5 100.0(2) . .
O6 Zr1 O5 102.4(2) . .
O1 Zr1 O5 143.76(16) . .
O7 Zr1 O3 164.3(2) . .
O6 Zr1 O3 96.60(17) . .
O1 Zr1 O3 78.89(14) . .
O5 Zr1 O3 72.17(14) . .
O7 Zr1 O4 95.8(2) . .
O6 Zr1 O4 165.59(18) . .
O1 Zr1 O4 77.27(14) . .
O5 Zr1 O4 72.35(15) . .
O3 Zr1 O4 69.07(12) . .
O7 Zr1 Cd1 125.27(17) . .
O6 Zr1 Cd1 125.59(15) . .
O1 Zr1 Cd1 43.53(11) . .
O5 Zr1 Cd1 100.24(11) . .
O3 Zr1 Cd1 46.22(9) . .
O4 Zr1 Cd1 45.09(8) . .
O7 Zr1 Zr2 122.51(18) . .
O6 Zr1 Zr2 124.64(16) . .
O1 Zr1 Zr2 103.30(11) . .
O5 Zr1 Zr2 40.47(11) . .
O3 Zr1 Zr2 43.22(9) . .
O4 Zr1 Zr2 43.25(9) . .
Cd1 Zr1 Zr2 59.772(17) . .
O8 Zr2 O9 98.9(2) . .
O8 Zr2 O2 101.5(2) . .
O9 Zr2 O2 104.24(19) . .
O8 Zr2 O5 101.15(19) . .
O9 Zr2 O5 99.8(2) . .
O2 Zr2 O5 143.75(16) . .
O8 Zr2 O4 164.80(17) . .
O9 Zr2 O4 95.88(17) . .
O2 Zr2 O4 78.19(15) . .
O5 Zr2 O4 72.67(15) . .
O8 Zr2 O3 95.81(17) . .
O9 Zr2 O3 164.23(18) . .
O2 Zr2 O3 78.20(14) . .
O5 Zr2 O3 71.63(14) . .
O4 Zr2 O3 69.14(12) . .
O8 Zr2 Cd1 125.42(15) . .
O9 Zr2 Cd1 125.87(15) . .
O2 Zr2 Cd1 43.68(12) . .
O5 Zr2 Cd1 100.09(11) . .
O4 Zr2 Cd1 45.11(8) . .
O3 Zr2 Cd1 46.24(9) . .
O8 Zr2 Zr1 123.08(15) . .
O9 Zr2 Zr1 122.60(16) . .
O2 Zr2 Zr1 103.47(12) . .
O5 Zr2 Zr1 40.28(11) . .
O4 Zr2 Zr1 43.81(10) . .
O3 Zr2 Zr1 42.76(9) . .
Cd1 Zr2 Zr1 59.811(17) . .
O12 Cl1 O13 109.1(14) . .
O12 Cl1 O11 106.2(11) . 3_776
O13 Cl1 O11 113.8(7) . 3_776
O12 Cl1 O10 101.2(14) . .
O13 Cl1 O10 109.4(8) . .
O11 Cl1 O10 116.2(6) 3_776 .
C30 O3 Zr1 129.6(3) . .
C30 O3 Zr2 123.5(3) . .
Zr1 O3 Zr2 94.02(12) . .
C30 O3 Cd1 118.6(3) . .
Zr1 O3 Cd1 90.57(12) . .
Zr2 O3 Cd1 90.05(12) . .
Cl1 O10 Cd1 141.0(8) . .
C40 O4 Zr2 124.0(4) . .
C40 O4 Zr1 126.5(4) . .
Zr2 O4 Zr1 92.94(13) . .
C40 O4 Cd1 121.6(3) . .
Zr2 O4 Cd1 91.23(12) . .
Zr1 O4 Cd1 90.69(12) . .
C10 O1 Zr1 128.2(5) . .
C10 O1 Cd1 134.0(5) . .
Zr1 O1 Cd1 97.85(15) . .
C20 O2 Zr2 132.5(6) . .
C20 O2 Cd1 129.6(6) . .
Zr2 O2 Cd1 97.58(16) . .
Cl1 O11 Cd1 155.7(8) 3_776 .
C50 O5 Zr1 131.0(6) . .
C50 O5 Zr2 129.7(6) . .
Zr1 O5 Zr2 99.25(15) . .
C80 O8 Zr2 166.0(6) . .
C60 O6 Zr1 165.0(9) . .
C90 O9 Zr2 173.8(9) . .
C70 O7 Zr1 167.4(10) . .
O3 C30 C31 111.9(6) . .
O3 C30 C32 111.7(6) . .
C31 C30 C32 109.7(7) . .
O3 C30 H30 107.8 . .
C31 C30 H30 107.8 . .
C32 C30 H30 107.8 . .
C42 C40 O4 114.0(6) . .
C42 C40 C41 105.9(8) . .
O4 C40 C41 110.8(6) . .
C42 C40 H40 108.6 . .
O4 C40 H40 108.6 . .
C41 C40 H40 108.6 . .
C30 C32 H32A 109.5 . .
C30 C32 H32B 109.5 . .
H32A C32 H32B 109.5 . .
C30 C32 H32C 109.5 . .
H32A C32 H32C 109.5 . .
H32B C32 H32C 109.5 . .
C12 C10 C11 120.1(10) . .
C12 C10 O1 114.3(8) . .
C11 C10 O1 113.9(7) . .
C12 C10 H10 101.5 . .
C11 C10 H10 101.5 . .
O1 C10 H10 101.5 . .
C40 C41 H41A 109.5 . .
C40 C41 H41B 109.5 . .
H41A C41 H41B 109.5 . .
C40 C41 H41C 109.5 . .
H41A C41 H41C 109.5 . .
H41B C41 H41C 109.5 . .
C30 C31 H31A 109.5 . .
C30 C31 H31B 109.5 . .
H31A C31 H31B 109.5 . .
C30 C31 H31C 109.5 . .
H31A C31 H31C 109.5 . .
H31B C31 H31C 109.5 . .
C91 C90 O9 117.2(14) . .
C91 C90 C92 121.1(15) . .
O9 C90 C92 113.6(13) . .
C91 C90 H90 99.5 . .
O9 C90 H90 99.5 . .
C92 C90 H90 99.5 . .
C51 C50 C52 122.6(13) . .
C51 C50 O5 118.1(14) . .
C52 C50 O5 118.7(13) . .
C51 C50 H50 92.4 . .
C52 C50 H50 92.4 . .
O5 C50 H50 92.4 . .
C90 C92 H92A 109.5 . .
C90 C92 H92B 109.5 . .
H92A C92 H92B 109.5 . .
C90 C92 H92C 109.5 . .
H92A C92 H92C 109.5 . .
H92B C92 H92C 109.5 . .
C21 C20 C22 127.8(12) . .
C21 C20 O2 117.7(13) . .
C22 C20 O2 114.4(10) . .
C21 C20 H20 92.3 . .
C22 C20 H20 91.1 . .
O2 C20 H20 90.6 . .
C90 C91 H91A 109.5 . .
C90 C91 H91B 109.5 . .
H91A C91 H91B 109.5 . .
C90 C91 H91C 109.5 . .
H91A C91 H91C 109.5 . .
H91B C91 H91C 109.5 . .
C40 C42 H42A 109.5 . .
C40 C42 H42B 109.5 . .
H42A C42 H42B 109.5 . .
C40 C42 H42C 109.5 . .
H42A C42 H42C 109.5 . .
H42B C42 H42C 109.5 . .
C60 C61 H61A 109.5 . .
C60 C61 H61B 109.5 . .
H61A C61 H61B 109.5 . .
C60 C61 H61C 109.5 . .
H61A C61 H61C 109.5 . .
H61B C61 H61C 109.5 . .
C82 C80 O8 110.0(9) . .
C82 C80 C81 115.0(11) . .
O8 C80 C81 109.1(10) . .
C82 C80 H80 107.5 . .
O8 C80 H80 107.5 . .
C81 C80 H80 107.5 . .
C50 C52 H52A 109.5 . .
C50 C52 H52B 109.5 . .
H52A C52 H52B 109.5 . .
C50 C52 H52C 109.5 . .
H52A C52 H52C 109.5 . .
H52B C52 H52C 109.5 . .
C10 C11 H11A 109.5 . .
C10 C11 H11B 109.5 . .
H11A C11 H11B 109.5 . .
C10 C11 H11C 109.5 . .
H11A C11 H11C 109.5 . .
H11B C11 H11C 109.5 . .
C50 C51 H51A 109.5 . .
C50 C51 H51B 109.5 . .
H51A C51 H51B 109.5 . .
C50 C51 H51C 109.5 . .
H51A C51 H51C 109.5 . .
H51B C51 H51C 109.5 . .
C61 C60 C62 124.4(14) . .
C61 C60 O6 117.8(16) . .
C62 C60 O6 116.8(12) . .
C61 C60 H60 87.6 . .
C62 C60 H60 86.1 . .
O6 C60 H60 86.4 . .
C10 C12 H12A 109.5 . .
C10 C12 H12B 109.5 . .
H12A C12 H12B 109.5 . .
C10 C12 H12C 109.5 . .
H12A C12 H12C 109.5 . .
H12B C12 H12C 109.5 . .
C80 C81 H81A 109.5 . .
C80 C81 H81B 109.5 . .
H81A C81 H81B 109.5 . .
C80 C81 H81C 109.5 . .
H81A C81 H81C 109.5 . .
H81B C81 H81C 109.5 . .
C20 C21 H21A 109.5 . .
C20 C21 H21B 109.5 . .
H21A C21 H21B 109.5 . .
C20 C21 H21C 109.5 . .
H21A C21 H21C 109.5 . .
H21B C21 H21C 109.5 . .
C80 C82 H82A 109.5 . .
C80 C82 H82B 109.5 . .
H82A C82 H82B 109.5 . .
C80 C82 H82C 109.5 . .
H82A C82 H82C 109.5 . .
H82B C82 H82C 109.5 . .
C60 C62 H62A 109.5 . .
C60 C62 H62B 109.5 . .
H62A C62 H62B 109.5 . .
C60 C62 H62C 109.5 . .
H62A C62 H62C 109.5 . .
H62B C62 H62C 109.5 . .
C20 C22 H22A 109.5 . .
C20 C22 H22B 109.5 . .
H22A C22 H22B 109.5 . .
C20 C22 H22C 109.5 . .
H22A C22 H22C 109.5 . .
H22B C22 H22C 109.5 . .
C72A C70 C71 123.5(17) . .
C72A C70 O7 120.6(19) . .
C71 C70 O7 115(2) . .
C72A C70 H70 93.6 . .
C71 C70 H70 93.6 . .
O7 C70 H70 93.6 . .
C70 C71 H71A 109.5 . .
C70 C71 H71B 109.5 . .
H71A C71 H71B 109.5 . .
C70 C71 H71C 109.5 . .
H71A C71 H71C 109.5 . .
H71B C71 H71C 109.5 . .
C70 C72A H72A 109.5 . .
C70 C72A H72B 109.5 . .
H72A C72A H72B 109.5 . .
C70 C72A H72C 109.5 . .
H72A C72A H72C 109.5 . .
H72B C72A H72C 109.5 . .

loop_
_geom_bond_atom_site_label_1
_geom_bond_atom_site_label_2
_geom_bond_distance
_geom_bond_site_symmetry_2
Cd1 O11 2.258(6) .
Cd1 O1 2.292(4) .
Cd1 O2 2.296(4) .
Cd1 O10 2.298(8) .
Cd1 O4 2.335(3) .
Cd1 O3 2.380(3) .
Cd1 Zr2 3.2955(7) .
Cd1 Zr1 3.2968(7) .
Zr1 O7 1.918(4) .
Zr1 O6 1.924(5) .
Zr1 O1 2.077(4) .
Zr1 O5 2.173(4) .
Zr1 O3 2.257(3) .
Zr1 O4 2.299(4) .
Zr1 Zr2 3.3169(9) .
Zr2 O8 1.913(5) .
Zr2 O9 1.928(4) .
Zr2 O2 2.081(4) .
Zr2 O5 2.181(4) .
Zr2 O4 2.276(4) .
Zr2 O3 2.277(4) .
Cl1 O12 1.255(14) .
Cl1 O13 1.265(8) .
Cl1 O11 1.315(6) 3_776
Cl1 O10 1.334(7) .
O3 C30 1.450(7) .
O4 C40 1.451(7) .
O1 C10 1.434(8) .
O2 C20 1.431(10) .
O11 Cl1 1.315(6) 3_776
O5 C50 1.425(9) .
O8 C80 1.455(10) .
O6 C60 1.407(12) .
O9 C90 1.407(11) .
O7 C70 1.410(10) .
C30 C31 1.488(10) .
C30 C32 1.505(10) .
C30 H30 0.9800 .
C40 C42 1.434(11) .
C40 C41 1.517(12) .
C40 H40 0.9800 .
C32 H32A 0.9600 .
C32 H32B 0.9600 .
C32 H32C 0.9600 .
C10 C12 1.360(12) .
C10 C11 1.402(12) .
C10 H10 0.9800 .
C41 H41A 0.9600 .
C41 H41B 0.9600 .
C41 H41C 0.9600 .
C31 H31A 0.9600 .
C31 H31B 0.9600 .
C31 H31C 0.9600 .
C90 C91 1.31(2) .
C90 C92 1.418(18) .
C90 H90 0.9800 .
C50 C51 1.23(2) .
C50 C52 1.279(19) .
C50 H50 0.9800 .
C92 H92A 0.9600 .
C92 H92B 0.9600 .
C92 H92C 0.9600 .
C20 C21 1.264(18) .
C20 C22 1.403(17) .
C20 H20 0.9801 .
C91 H91A 0.9600 .
C91 H91B 0.9600 .
C91 H91C 0.9600 .
C42 H42A 0.9600 .
C42 H42B 0.9600 .
C42 H42C 0.9600 .
C61 C60 1.311(19) .
C61 H61A 0.9600 .
C61 H61B 0.9600 .
C61 H61C 0.9600 .
C80 C82 1.441(16) .
C80 C81 1.466(15) .
C80 H80 0.9800 .
C52 H52A 0.9600 .
C52 H52B 0.9600 .
C52 H52C 0.9600 .
C11 H11A 0.9600 .
C11 H11B 0.9600 .
C11 H11C 0.9600 .
C51 H51A 0.9600 .
C51 H51B 0.9600 .
C51 H51C 0.9600 .
C60 C62 1.371(18) .
C60 H60 0.9801 .
C12 H12A 0.9600 .
C12 H12B 0.9600 .
C12 H12C 0.9600 .
C81 H81A 0.9600 .
C81 H81B 0.9600 .
C81 H81C 0.9600 .
C21 H21A 0.9600 .
C21 H21B 0.9600 .
C21 H21C 0.9600 .
C82 H82A 0.9600 .
C82 H82B 0.9600 .
C82 H82C 0.9600 .
C62 H62A 0.9600 .
C62 H62B 0.9600 .
C62 H62C 0.9600 .
C22 H22A 0.9600 .
C22 H22B 0.9600 .
C22 H22C 0.9600 .
C70 C72A 1.16(2) .
C70 C71 1.28(3) .
C70 H70 0.9800 .
C71 H71A 0.9600 .
C71 H71B 0.9600 .
C71 H71C 0.9600 .
C72A H72A 0.9600 .
C72A H72B 0.9600 .
C72A H72C 0.9600 .

loop_
_geom_torsion_atom_site_label_1
_geom_torsion_atom_site_label_2
_geom_torsion_atom_site_label_3
_geom_torsion_atom_site_label_4
_geom_torsion
_geom_torsion_site_symmetry_1
_geom_torsion_site_symmetry_4
O11 Cd1 Zr1 O7 140.9(4) . .
O1 Cd1 Zr1 O7 68.7(3) . .
O2 Cd1 Zr1 O7 -111.7(2) . .
O10 Cd1 Zr1 O7 21.1(4) . .
O4 Cd1 Zr1 O7 -58.0(2) . .
O3 Cd1 Zr1 O7 -162.9(2) . .
Zr2 Cd1 Zr1 O7 -110.5(2) . .
O11 Cd1 Zr1 O6 4.5(4) . .
O1 Cd1 Zr1 O6 -67.8(3) . .
O2 Cd1 Zr1 O6 111.9(2) . .
O10 Cd1 Zr1 O6 -115.4(4) . .
O4 Cd1 Zr1 O6 165.5(2) . .
O3 Cd1 Zr1 O6 60.7(2) . .
Zr2 Cd1 Zr1 O6 113.1(2) . .
O11 Cd1 Zr1 O1 72.2(4) . .
O2 Cd1 Zr1 O1 179.7(2) . .
O10 Cd1 Zr1 O1 -47.6(4) . .
O4 Cd1 Zr1 O1 -126.7(2) . .
O3 Cd1 Zr1 O1 128.4(2) . .
Zr2 Cd1 Zr1 O1 -179.15(16) . .
O11 Cd1 Zr1 O5 -109.0(4) . .
O1 Cd1 Zr1 O5 178.7(2) . .
O2 Cd1 Zr1 O5 -1.59(17) . .
O10 Cd1 Zr1 O5 131.1(4) . .
O4 Cd1 Zr1 O5 52.05(18) . .
O3 Cd1 Zr1 O5 -52.83(18) . .
Zr2 Cd1 Zr1 O5 -0.40(13) . .
O11 Cd1 Zr1 O3 -56.2(4) . .
O1 Cd1 Zr1 O3 -128.4(2) . .
O2 Cd1 Zr1 O3 51.23(16) . .
O10 Cd1 Zr1 O3 -176.0(4) . .
O4 Cd1 Zr1 O3 104.88(18) . .
Zr2 Cd1 Zr1 O3 52.43(12) . .
O11 Cd1 Zr1 O4 -161.1(4) . .
O1 Cd1 Zr1 O4 126.7(2) . .
O2 Cd1 Zr1 O4 -53.64(17) . .
O10 Cd1 Zr1 O4 79.1(4) . .
O3 Cd1 Zr1 O4 -104.88(18) . .
Zr2 Cd1 Zr1 O4 -52.45(13) . .
O11 Cd1 Zr1 Zr2 -108.6(4) . .
O1 Cd1 Zr1 Zr2 179.15(16) . .
O2 Cd1 Zr1 Zr2 -1.19(11) . .
O10 Cd1 Zr1 Zr2 131.5(3) . .
O4 Cd1 Zr1 Zr2 52.45(13) . .
O3 Cd1 Zr1 Zr2 -52.43(12) . .
O11 Cd1 Zr2 O8 11.7(4) . .
O1 Cd1 Zr2 O8 -111.7(2) . .
O2 Cd1 Zr2 O8 67.0(3) . .
O10 Cd1 Zr2 O8 144.6(4) . .
O4 Cd1 Zr2 O8 -164.4(2) . .
O3 Cd1 Zr2 O8 -59.4(2) . .
Zr1 Cd1 Zr2 O8 -111.17(18) . .
O11 Cd1 Zr2 O9 -126.7(4) . .
O1 Cd1 Zr2 O9 109.9(2) . .
O2 Cd1 Zr2 O9 -71.5(3) . .
O10 Cd1 Zr2 O9 6.2(4) . .
O4 Cd1 Zr2 O9 57.2(2) . .
O3 Cd1 Zr2 O9 162.2(2) . .
Zr1 Cd1 Zr2 O9 110.4(2) . .
O11 Cd1 Zr2 O2 -55.2(3) . .
O1 Cd1 Zr2 O2 -178.7(2) . .
O10 Cd1 Zr2 O2 77.7(4) . .
O4 Cd1 Zr2 O2 128.7(2) . .
O3 Cd1 Zr2 O2 -126.4(2) . .
Zr1 Cd1 Zr2 O2 -178.12(17) . .
O11 Cd1 Zr2 O5 123.3(3) . .
O1 Cd1 Zr2 O5 -0.14(16) . .
O2 Cd1 Zr2 O5 178.5(2) . .
O10 Cd1 Zr2 O5 -103.8(4) . .
O4 Cd1 Zr2 O5 -52.81(19) . .
O3 Cd1 Zr2 O5 52.15(17) . .
Zr1 Cd1 Zr2 O5 0.40(13) . .
O11 Cd1 Zr2 O4 176.1(3) . .
O1 Cd1 Zr2 O4 52.67(17) . .
O2 Cd1 Zr2 O4 -128.7(2) . .
O10 Cd1 Zr2 O4 -51.0(4) . .
O3 Cd1 Zr2 O4 104.96(18) . .
Zr1 Cd1 Zr2 O4 53.21(14) . .
O11 Cd1 Zr2 O3 71.1(3) . .
O1 Cd1 Zr2 O3 -52.29(16) . .
O2 Cd1 Zr2 O3 126.4(2) . .
O10 Cd1 Zr2 O3 -156.0(4) . .
O4 Cd1 Zr2 O3 -104.96(18) . .
Zr1 Cd1 Zr2 O3 -51.76(12) . .
O11 Cd1 Zr2 Zr1 122.9(3) . .
O1 Cd1 Zr2 Zr1 -0.54(10) . .
O2 Cd1 Zr2 Zr1 178.12(17) . .
O10 Cd1 Zr2 Zr1 -104.2(4) . .
O4 Cd1 Zr2 Zr1 -53.21(14) . .
O3 Cd1 Zr2 Zr1 51.76(12) . .
O7 Zr1 Zr2 O8 -130.2(3) . .
O6 Zr1 Zr2 O8 0.3(3) . .
O1 Zr1 Zr2 O8 115.5(2) . .
O5 Zr1 Zr2 O8 -65.7(3) . .
O3 Zr1 Zr2 O8 58.2(2) . .
O4 Zr1 Zr2 O8 169.9(2) . .
Cd1 Zr1 Zr2 O8 114.91(18) . .
O7 Zr1 Zr2 O9 -0.7(3) . .
O6 Zr1 Zr2 O9 129.8(3) . .
O1 Zr1 Zr2 O9 -115.0(2) . .
O5 Zr1 Zr2 O9 63.8(3) . .
O3 Zr1 Zr2 O9 -172.3(2) . .
O4 Zr1 Zr2 O9 -60.6(2) . .
Cd1 Zr1 Zr2 O9 -115.63(17) . .
O7 Zr1 Zr2 O2 116.2(2) . .
O6 Zr1 Zr2 O2 -113.3(2) . .
O1 Zr1 Zr2 O2 1.94(17) . .
O5 Zr1 Zr2 O2 -179.3(2) . .
O3 Zr1 Zr2 O2 -55.34(18) . .
O4 Zr1 Zr2 O2 56.37(17) . .
Cd1 Zr1 Zr2 O2 1.34(12) . .
O7 Zr1 Zr2 O5 -64.5(3) . .
O6 Zr1 Zr2 O5 66.0(3) . .
O1 Zr1 Zr2 O5 -178.8(2) . .
O3 Zr1 Zr2 O5 123.9(2) . .
O4 Zr1 Zr2 O5 -124.4(2) . .
Cd1 Zr1 Zr2 O5 -179.40(19) . .
O7 Zr1 Zr2 O4 59.9(2) . .
O6 Zr1 Zr2 O4 -169.6(2) . .
O1 Zr1 Zr2 O4 -54.43(16) . .
O5 Zr1 Zr2 O4 124.4(2) . .
O3 Zr1 Zr2 O4 -111.71(17) . .
Cd1 Zr1 Zr2 O4 -55.03(12) . .
O7 Zr1 Zr2 O3 171.6(2) . .
O6 Zr1 Zr2 O3 -57.9(2) . .
O1 Zr1 Zr2 O3 57.28(17) . .
O5 Zr1 Zr2 O3 -123.9(2) . .
O4 Zr1 Zr2 O3 111.71(17) . .
Cd1 Zr1 Zr2 O3 56.67(13) . .
O7 Zr1 Zr2 Cd1 114.91(19) . .
O6 Zr1 Zr2 Cd1 -114.59(19) . .
O1 Zr1 Zr2 Cd1 0.60(12) . .
O5 Zr1 Zr2 Cd1 179.40(19) . .
O3 Zr1 Zr2 Cd1 -56.67(13) . .
O4 Zr1 Zr2 Cd1 55.03(12) . .
O7 Zr1 O3 C30 -168.1(7) . .
O6 Zr1 O3 C30 -5.5(5) . .
O1 Zr1 O3 C30 95.6(5) . .
O5 Zr1 O3 C30 -106.5(5) . .
O4 Zr1 O3 C30 176.1(5) . .
Cd1 Zr1 O3 C30 129.0(5) . .
Zr2 Zr1 O3 C30 -140.9(5) . .
O7 Zr1 O3 Zr2 -27.2(7) . .
O6 Zr1 O3 Zr2 135.43(18) . .
O1 Zr1 O3 Zr2 -123.45(16) . .
O5 Zr1 O3 Zr2 34.45(15) . .
O4 Zr1 O3 Zr2 -42.96(12) . .
Cd1 Zr1 O3 Zr2 -90.09(13) . .
O7 Zr1 O3 Cd1 62.9(7) . .
O6 Zr1 O3 Cd1 -134.48(18) . .
O1 Zr1 O3 Cd1 -33.36(14) . .
O5 Zr1 O3 Cd1 124.54(16) . .
O4 Zr1 O3 Cd1 47.13(11) . .
Zr2 Zr1 O3 Cd1 90.09(13) . .
O8 Zr2 O3 C30 10.1(4) . .
O9 Zr2 O3 C30 168.9(7) . .
O2 Zr2 O3 C30 -90.4(4) . .
O5 Zr2 O3 C30 110.0(4) . .
O4 Zr2 O3 C30 -172.1(4) . .
Cd1 Zr2 O3 C30 -125.0(4) . .
Zr1 Zr2 O3 C30 144.4(4) . .
O8 Zr2 O3 Zr1 -134.26(18) . .
O9 Zr2 O3 Zr1 24.5(7) . .
O2 Zr2 O3 Zr1 125.20(16) . .
O5 Zr2 O3 Zr1 -34.42(15) . .
O4 Zr2 O3 Zr1 43.49(12) . .
Cd1 Zr2 O3 Zr1 90.58(13) . .
O8 Zr2 O3 Cd1 135.16(17) . .
O9 Zr2 O3 Cd1 -66.1(7) . .
O2 Zr2 O3 Cd1 34.62(14) . .
O5 Zr2 O3 Cd1 -125.00(16) . .
O4 Zr2 O3 Cd1 -47.09(12) . .
Zr1 Zr2 O3 Cd1 -90.58(13) . .
O11 Cd1 O3 C30 3.6(5) . .
O1 Cd1 O3 C30 -106.1(4) . .
O2 Cd1 O3 C30 97.0(4) . .
O10 Cd1 O3 C30 -124.8(11) . .
O4 Cd1 O3 C30 175.7(4) . .
Zr2 Cd1 O3 C30 129.0(4) . .
Zr1 Cd1 O3 C30 -137.0(4) . .
O11 Cd1 O3 Zr1 140.6(3) . .
O1 Cd1 O3 Zr1 30.88(12) . .
O2 Cd1 O3 Zr1 -126.00(15) . .
O10 Cd1 O3 Zr1 12.2(11) . .
O4 Cd1 O3 Zr1 -47.33(12) . .
Zr2 Cd1 O3 Zr1 -94.02(12) . .
O11 Cd1 O3 Zr2 -125.4(3) . .
O1 Cd1 O3 Zr2 124.90(14) . .
O2 Cd1 O3 Zr2 -31.98(13) . .
O10 Cd1 O3 Zr2 106.2(10) . .
O4 Cd1 O3 Zr2 46.69(12) . .
Zr1 Cd1 O3 Zr2 94.02(12) . .
O12 Cl1 O10 Cd1 21.7(15) . .
O13 Cl1 O10 Cd1 136.8(11) . .
O11 Cl1 O10 Cd1 -92.8(12) 3_776 .
O11 Cd1 O10 Cl1 61.6(11) . .
O1 Cd1 O10 Cl1 173.6(10) . .
O2 Cd1 O10 Cl1 -35.4(11) . .
O4 Cd1 O10 Cl1 -113.8(10) . .
O3 Cd1 O10 Cl1 -168.6(4) . .
Zr2 Cd1 O10 Cl1 -80.2(10) . .
Zr1 Cd1 O10 Cl1 -158.9(9) . .
O8 Zr2 O4 C40 -172.8(7) . .
O9 Zr2 O4 C40 -6.5(5) . .
O2 Zr2 O4 C40 96.9(5) . .
O5 Zr2 O4 C40 -104.9(5) . .
O3 Zr2 O4 C40 178.6(5) . .
Cd1 Zr2 O4 C40 130.3(5) . .
Zr1 Zr2 O4 C40 -138.9(5) . .
O8 Zr2 O4 Zr1 -33.9(7) . .
O9 Zr2 O4 Zr1 132.45(17) . .
O2 Zr2 O4 Zr1 -124.18(15) . .
O5 Zr2 O4 Zr1 34.00(14) . .
O3 Zr2 O4 Zr1 -42.45(11) . .
Cd1 Zr2 O4 Zr1 -90.76(12) . .
O8 Zr2 O4 Cd1 56.9(7) . .
O9 Zr2 O4 Cd1 -136.79(18) . .
O2 Zr2 O4 Cd1 -33.42(14) . .
O5 Zr2 O4 Cd1 124.75(17) . .
O3 Zr2 O4 Cd1 48.31(12) . .
Zr1 Zr2 O4 Cd1 90.76(12) . .
O7 Zr1 O4 C40 4.5(4) . .
O6 Zr1 O4 C40 173.8(7) . .
O1 Zr1 O4 C40 -96.9(4) . .
O5 Zr1 O4 C40 103.1(4) . .
O3 Zr1 O4 C40 -179.8(4) . .
Cd1 Zr1 O4 C40 -131.4(5) . .
Zr2 Zr1 O4 C40 137.3(4) . .
O7 Zr1 O4 Zr2 -132.84(18) . .
O6 Zr1 O4 Zr2 36.5(8) . .
O1 Zr1 O4 Zr2 125.75(15) . .
O5 Zr1 O4 Zr2 -34.21(14) . .
O3 Zr1 O4 Zr2 42.94(12) . .
Cd1 Zr1 O4 Zr2 91.27(13) . .
O7 Zr1 O4 Cd1 135.89(18) . .
O6 Zr1 O4 Cd1 -54.7(8) . .
O1 Zr1 O4 Cd1 34.48(13) . .
O5 Zr1 O4 Cd1 -125.48(16) . .
O3 Zr1 O4 Cd1 -48.33(12) . .
Zr2 Zr1 O4 Cd1 -91.27(13) . .
O11 Cd1 O4 C40 -145.5(12) . .
O1 Cd1 O4 C40 103.3(5) . .
O2 Cd1 O4 C40 -101.3(5) . .
O10 Cd1 O4 C40 15.7(6) . .
O3 Cd1 O4 C40 -178.8(5) . .
Zr2 Cd1 O4 C40 -132.1(5) . .
Zr1 Cd1 O4 C40 135.0(5) . .
O11 Cd1 O4 Zr2 -13.4(12) . .
O1 Cd1 O4 Zr2 -124.59(16) . .
O2 Cd1 O4 Zr2 30.75(13) . .
O10 Cd1 O4 Zr2 147.8(3) . .
O3 Cd1 O4 Zr2 -46.74(12) . .
Zr1 Cd1 O4 Zr2 -92.96(13) . .
O11 Cd1 O4 Zr1 79.5(12) . .
O1 Cd1 O4 Zr1 -31.64(13) . .
O2 Cd1 O4 Zr1 123.70(16) . .
O10 Cd1 O4 Zr1 -119.2(3) . .
O3 Cd1 O4 Zr1 46.22(12) . .
Zr2 Cd1 O4 Zr1 92.96(13) . .
O7 Zr1 O1 C10 50.5(6) . .
O6 Zr1 O1 C10 -50.9(6) . .
O5 Zr1 O1 C10 177.3(5) . .
O3 Zr1 O1 C10 -145.4(5) . .
O4 Zr1 O1 C10 143.8(5) . .
Cd1 Zr1 O1 C10 179.4(6) . .
Zr2 Zr1 O1 C10 178.7(5) . .
O7 Zr1 O1 Cd1 -128.9(2) . .
O6 Zr1 O1 Cd1 129.66(18) . .
O5 Zr1 O1 Cd1 -2.1(3) . .
O3 Zr1 O1 Cd1 35.20(13) . .
O4 Zr1 O1 Cd1 -35.60(13) . .
Zr2 Zr1 O1 Cd1 -0.76(14) . .
O11 Cd1 O1 C10 50.9(6) . .
O2 Cd1 O1 C10 -179.9(6) . .
O10 Cd1 O1 C10 -38.8(6) . .
O4 Cd1 O1 C10 -143.5(6) . .
O3 Cd1 O1 C10 146.4(6) . .
Zr2 Cd1 O1 C10 -178.6(6) . .
Zr1 Cd1 O1 C10 -179.4(7) . .
O11 Cd1 O1 Zr1 -129.7(3) . .
O2 Cd1 O1 Zr1 -0.5(3) . .
O10 Cd1 O1 Zr1 140.6(3) . .
O4 Cd1 O1 Zr1 35.88(14) . .
O3 Cd1 O1 Zr1 -34.27(13) . .
Zr2 Cd1 O1 Zr1 0.75(14) . .
O8 Zr2 O2 C20 44.4(8) . .
O9 Zr2 O2 C20 -58.0(8) . .
O5 Zr2 O2 C20 172.0(8) . .
O4 Zr2 O2 C20 -151.1(8) . .
O3 Zr2 O2 C20 138.0(8) . .
Cd1 Zr2 O2 C20 174.5(9) . .
Zr1 Zr2 O2 C20 172.8(8) . .
O8 Zr2 O2 Cd1 -130.08(18) . .
O9 Zr2 O2 Cd1 127.55(19) . .
O5 Zr2 O2 Cd1 -2.5(4) . .
O4 Zr2 O2 Cd1 34.40(14) . .
O3 Zr2 O2 Cd1 -36.46(14) . .
Zr1 Zr2 O2 Cd1 -1.67(15) . .
O11 Cd1 O2 C20 -39.0(8) . .
O1 Cd1 O2 C20 -172.8(8) . .
O10 Cd1 O2 C20 53.5(8) . .
O4 Cd1 O2 C20 150.9(8) . .
O3 Cd1 O2 C20 -138.9(8) . .
Zr2 Cd1 O2 C20 -174.7(9) . .
Zr1 Cd1 O2 C20 -173.1(8) . .
O11 Cd1 O2 Zr2 135.7(3) . .
O1 Cd1 O2 Zr2 2.0(3) . .
O10 Cd1 O2 Zr2 -131.7(3) . .
O4 Cd1 O2 Zr2 -34.33(14) . .
O3 Cd1 O2 Zr2 35.79(14) . .
Zr1 Cd1 O2 Zr2 1.66(15) . .
O1 Cd1 O11 Cl1 -61.0(17) . 3_776
O2 Cd1 O11 Cl1 150.6(16) . 3_776
O10 Cd1 O11 Cl1 30.9(17) . 3_776
O4 Cd1 O11 Cl1 -167.3(8) . 3_776
O3 Cd1 O11 Cl1 -136.4(16) . 3_776
Zr2 Cd1 O11 Cl1 -178.2(15) . 3_776
Zr1 Cd1 O11 Cl1 -100.9(15) . 3_776
O7 Zr1 O5 C50 -49.4(9) . .
O6 Zr1 O5 C50 51.5(9) . .
O1 Zr1 O5 C50 -176.8(9) . .
O3 Zr1 O5 C50 144.5(9) . .
O4 Zr1 O5 C50 -142.4(9) . .
Cd1 Zr1 O5 C50 -178.3(9) . .
Zr2 Zr1 O5 C50 -178.8(10) . .
O7 Zr1 O5 Zr2 129.4(2) . .
O6 Zr1 O5 Zr2 -129.7(2) . .
O1 Zr1 O5 Zr2 2.0(4) . .
O3 Zr1 O5 Zr2 -36.65(15) . .
O4 Zr1 O5 Zr2 36.41(15) . .
Cd1 Zr1 O5 Zr2 0.53(17) . .
O8 Zr2 O5 C50 -52.3(9) . .
O9 Zr2 O5 C50 48.9(9) . .
O2 Zr2 O5 C50 -179.9(8) . .
O4 Zr2 O5 C50 142.1(9) . .
O3 Zr2 O5 C50 -144.7(9) . .
Cd1 Zr2 O5 C50 178.3(9) . .
Zr1 Zr2 O5 C50 178.9(9) . .
O8 Zr2 O5 Zr1 128.9(2) . .
O9 Zr2 O5 Zr1 -129.9(2) . .
O2 Zr2 O5 Zr1 1.2(4) . .
O4 Zr2 O5 Zr1 -36.77(15) . .
O3 Zr2 O5 Zr1 36.41(15) . .
Cd1 Zr2 O5 Zr1 -0.53(17) . .
O9 Zr2 O8 C80 -31(3) . .
O2 Zr2 O8 C80 -137(3) . .
O5 Zr2 O8 C80 71(3) . .
O4 Zr2 O8 C80 136(2) . .
O3 Zr2 O8 C80 144(3) . .
Cd1 Zr2 O8 C80 -178(3) . .
Zr1 Zr2 O8 C80 108(3) . .
O7 Zr1 O6 C60 -9(3) . .
O1 Zr1 O6 C60 96(3) . .
O5 Zr1 O6 C60 -111(3) . .
O3 Zr1 O6 C60 176(3) . .
O4 Zr1 O6 C60 -178(3) . .
Cd1 Zr1 O6 C60 137(3) . .
Zr2 Zr1 O6 C60 -148(3) . .
O8 Zr2 O9 C90 -8(7) . .
O2 Zr2 O9 C90 97(7) . .
O5 Zr2 O9 C90 -111(7) . .
O4 Zr2 O9 C90 176(7) . .
O3 Zr2 O9 C90 -166(7) . .
Cd1 Zr2 O9 C90 139(7) . .
Zr1 Zr2 O9 C90 -147(7) . .
O6 Zr1 O7 C70 1(4) . .
O1 Zr1 O7 C70 -103(4) . .
O5 Zr1 O7 C70 105(4) . .
O3 Zr1 O7 C70 164(4) . .
O4 Zr1 O7 C70 178(4) . .
Cd1 Zr1 O7 C70 -144(4) . .
Zr2 Zr1 O7 C70 142(4) . .
Zr1 O3 C30 C31 -60.4(7) . .
Zr2 O3 C30 C31 168.5(5) . .
Cd1 O3 C30 C31 57.3(7) . .
Zr1 O3 C30 C32 63.1(7) . .
Zr2 O3 C30 C32 -68.0(6) . .
Cd1 O3 C30 C32 -179.2(5) . .
Zr2 O4 C40 C42 -178.5(6) . .
Zr1 O4 C40 C42 56.2(8) . .
Cd1 O4 C40 C42 -62.1(8) . .
Zr2 O4 C40 C41 -59.1(7) . .
Zr1 O4 C40 C41 175.7(5) . .
Cd1 O4 C40 C41 57.4(7) . .
Zr1 O1 C10 C12 117.3(11) . .
Cd1 O1 C10 C12 -63.5(13) . .
Zr1 O1 C10 C11 -99.4(10) . .
Cd1 O1 C10 C11 79.8(11) . .
Zr2 O9 C90 C91 87(8) . .
Zr2 O9 C90 C92 -62(8) . .
Zr1 O5 C50 C51 62(2) . .
Zr2 O5 C50 C51 -116(2) . .
Zr1 O5 C50 C52 -110(2) . .
Zr2 O5 C50 C52 72(2) . .
Zr2 O2 C20 C21 92(2) . .
Cd1 O2 C20 C21 -95.3(19) . .
Zr2 O2 C20 C22 -92.5(15) . .
Cd1 O2 C20 C22 80.4(16) . .
Zr2 O8 C80 C82 31(3) . .
Zr2 O8 C80 C81 158(2) . .
Zr1 O6 C60 C61 73(4) . .
Zr1 O6 C60 C62 -118(3) . .
Zr1 O7 C70 C72A 31(6) . .
Zr1 O7 C70 C71 -161(3) . .
